data_7050738
loop_
_publ_author_name
'Bianchini, C.'
'Lee, H.M.'
'Mantovani, Giuseppe'
'Meli, Andrea'
'Oberhauser, Werner'

_publ_section_title
;
Bis-alkoxycarbonylation of styrene by pyridinimine palladium catalysts
;
_journal_name_full 'New Journal of Chemistry'
_journal_paper_doi 10.1039/b108804c
_journal_year 2002
_chemical_formula_sum 'C19 H16 F6 N2 O4 Pd'
_chemical_formula_weight 556.74
_space_group_IT_number 14
_symmetry_cell_setting monoclinic
_symmetry_space_group_name_Hall '-P 2yn'
_symmetry_space_group_name_H-M 'P 1 21/n 1'
_cell_angle_alpha 90.00(2)
_cell_angle_beta 98.80(2)
_cell_angle_gamma 90.00(2)
_cell_formula_units_Z 4
_cell_length_a 8.481(4)
_cell_length_b 20.641(4)
_cell_length_c 12.241(3)
_cell_measurement_temperature 293(2)
_cell_volume 2117.7(12)
_diffrn_ambient_temperature 293(2)
_exptl_crystal_density_diffrn 1.746
_refine_ls_R_factor_obs 0.0667
_refine_ls_wR_factor_obs 0.2114
_cod_depositor_comments
;
The following automatic conversions were performed:
'_symmetry_cell_setting' value 'Monoclinic' changed to 'monoclinic'
according to '/home/saulius/struct/CIF-dictionaries/cif_core.dic'
dictionary named 'cif_core.dic' version 2.4.1 from 2010-06-29.

Automatic conversion script
Id: cif_fix_enum 1527 2010-12-29 10:47:43Z saulius 
;
_cod_original_sg_symbol_H-M 'P 21/n'
_cod_database_code 7050738

loop_
_symmetry_equiv_pos_as_xyz
'x, y, z'
'-x+1/2, y+1/2, -z+1/2'
'-x, -y, -z'
'x-1/2, -y-1/2, z-1/2'

loop_
_atom_site_aniso_label
_atom_site_aniso_U_11
_atom_site_aniso_U_22
_atom_site_aniso_U_33
_atom_site_aniso_U_23
_atom_site_aniso_U_13
_atom_site_aniso_U_12
Pd1 0.0398(4) 0.0413(5) 0.0417(4) 0.0055(3) 0.0066(3) 0.0087(3)
N1 0.044(4) 0.036(4) 0.038(3) 0.000(3) 0.002(3) 0.007(3)
N2 0.077(6) 0.045(5) 0.040(4) 0.007(3) -0.001(4) -0.002(4)
O1 0.076(5) 0.049(4) 0.051(4) -0.003(3) 0.013(3) 0.009(3)
O3 0.049(4) 0.048(4) 0.068(4) 0.002(3) -0.001(3) 0.010(3)
O2 0.084(5) 0.061(5) 0.075(5) -0.003(4) 0.018(4) -0.011(4)
O4 0.093(6) 0.061(5) 0.119(7) -0.008(5) 0.005(5) -0.015(5)
C1 0.051(5) 0.039(5) 0.038(4) 0.002(3) 0.010(4) 0.005(4)
C2 0.040(4) 0.045(5) 0.044(4) -0.005(4) 0.008(3) 0.005(4)
C3 0.061(6) 0.061(6) 0.061(6) 0.000(5) 0.025(5) 0.013(5)
C4 0.074(7) 0.091(9) 0.044(5) 0.005(5) 0.024(5) 0.008(6)
C5 0.080(8) 0.101(9) 0.049(6) 0.021(6) 0.017(5) 0.017(7)
C6 0.089(8) 0.075(8) 0.046(5) 0.011(5) -0.009(5) 0.022(6)
C7 0.073(7) 0.039(5) 0.072(6) -0.001(5) -0.001(5) -0.001(5)
C8 0.087(8) 0.043(6) 0.071(7) -0.006(5) 0.005(6) -0.006(5)
C9 0.048(5) 0.072(7) 0.058(5) -0.002(5) 0.011(4) 0.014(5)
C10 0.027(4) 0.063(6) 0.054(5) 0.010(5) 0.005(3) 0.013(4)
C11 0.074(8) 0.099(10) 0.060(7) 0.020(6) 0.024(6) 0.005(7)
C12 0.066(6) 0.044(6) 0.050(5) 0.008(4) 0.014(4) 0.005(5)
C13 0.064(7) 0.068(8) 0.098(9) 0.018(7) 0.010(7) 0.023(6)
C1,1 0.033(4) 0.043(5) 0.033(4) 0.004(3) -0.001(3) 0.004(3)
C2,1 0.038(4) 0.035(5) 0.056(5) 0.001(4) 0.003(4) 0.010(3)
C3,1 0.040(5) 0.054(6) 0.065(6) 0.024(5) 0.008(4) 0.008(4)
C4,1 0.043(5) 0.082(7) 0.049(5) 0.015(5) 0.000(4) -0.002(5)
C5,1 0.059(6) 0.086(8) 0.041(5) -0.009(5) -0.001(4) -0.004(6)
C6,1 0.046(5) 0.050(5) 0.049(5) -0.003(4) 0.006(4) -0.007(4)
F1 0.080(6) 0.46(3) 0.061(5) -0.060(8) 0.011(4) 0.016(9)
F2 0.156(9) 0.150(9) 0.133(8) 0.002(7) 0.086(7) 0.067(8)
F3 0.221(13) 0.149(10) 0.155(9) 0.003(8) 0.140(10) -0.020(9)
F4 0.087(6) 0.175(11) 0.211(13) -0.030(10) -0.034(7) 0.024(7)
F5 0.119(8) 0.177(12) 0.225(14) 0.068(9) 0.093(9) 0.067(8)
F6 0.130(9) 0.053(5) 0.41(2) 0.028(9) 0.017(11) 0.046(6)

loop_
_atom_site_label
_atom_site_type_symbol
_atom_site_fract_x
_atom_site_fract_y
_atom_site_fract_z
_atom_site_U_iso_or_equiv
_atom_site_thermal_displace_type
_atom_site_occupancy
_atom_site_calc_flag
_atom_site_refinement_flags
_atom_site_disorder_group
Pd1 Pd 1.12079(7) 0.11762(3) 0.24259(5) 0.0409(3) Uani 1 d . .
N1 N 0.9113(8) 0.1581(3) 0.1863(5) 0.0395(15) Uani 1 d . .
N2 N 1.0253(11) 0.1216(4) 0.3816(6) 0.055(2) Uani 1 d . .
O1 O 1.1949(9) 0.1087(3) 0.0946(6) 0.0580(17) Uani 1 d . .
O3 O 1.3400(7) 0.0835(3) 0.3093(6) 0.0562(16) Uani 1 d . .
O2 O 1.2802(10) 0.2107(4) 0.0947(6) 0.073(2) Uani 1 d . .
O4 O 1.2539(12) -0.0169(4) 0.2908(8) 0.092(3) Uani 1 d . .
C1 C 0.8182(11) 0.1680(4) 0.2571(6) 0.0420(19) Uani 1 d . .
C2 C 0.8822(10) 0.1474(4) 0.3706(7) 0.0429(18) Uani 1 d . .
C3 C 0.8063(13) 0.1553(5) 0.4604(8) 0.059(3) Uani 1 d . .
H3 H 0.7078 0.1760 0.4517 0.056(10) Uiso 1 calc R .
C4 C 0.8720(15) 0.1332(6) 0.5631(8) 0.068(3) Uani 1 d . .
H4 H 0.8182 0.1367 0.6236 0.056(10) Uiso 1 calc R .
C5 C 1.0248(16) 0.1051(7) 0.5725(9) 0.076(3) Uani 1 d . .
H5 H 1.0748 0.0906 0.6411 0.056(10) Uiso 1 calc R .
C6 C 1.1025(16) 0.0988(6) 0.4800(8) 0.072(3) Uani 1 d . .
H6 H 1.2028 0.0798 0.4855 0.056(10) Uiso 1 calc R .
C7 C 0.9427(14) 0.2919(5) 0.1339(9) 0.063(3) Uani 1 d . .
H7A H 1.0102 0.2718 0.1946 0.081(12) Uiso 1 calc R .
H7B H 0.8500 0.3095 0.1593 0.081(12) Uiso 1 calc R .
H7C H 1.0002 0.3261 0.1042 0.081(12) Uiso 1 calc R .
C8 C 0.8107(15) 0.0612(5) 0.0222(9) 0.068(3) Uani 1 d . .
H8A H 0.8953 0.0492 0.0800 0.081(12) Uiso 1 calc R .
H8B H 0.8147 0.0343 -0.0413 0.081(12) Uiso 1 calc R .
H8C H 0.7098 0.0554 0.0474 0.081(12) Uiso 1 calc R .
C9 C 0.6568(11) 0.1961(6) 0.2299(8) 0.059(3) Uani 1 d . .
H9A H 0.6465 0.2320 0.2782 0.081(12) Uiso 1 calc R .
H9B H 0.5786 0.1638 0.2393 0.081(12) Uiso 1 calc R .
H9C H 0.6404 0.2108 0.1546 0.081(12) Uiso 1 calc R .
C10 C 1.2596(9) 0.1557(5) 0.0554(7) 0.048(2) Uani 1 d . .
C11 C 1.3172(16) 0.1405(7) -0.0527(9) 0.076(3) Uani 1 d . .
C12 C 1.3545(12) 0.0233(5) 0.3069(8) 0.053(2) Uani 1 d . .
C13 C 1.5265(15) 0.0003(6) 0.3250(12) 0.077(3) Uani 1 d . .
C1,1 C 0.8736(9) 0.1775(4) 0.0715(6) 0.0368(17) Uani 1 d . .
C2,1 C 0.8920(10) 0.2422(4) 0.0453(7) 0.0436(19) Uani 1 d . .
C3,1 C 0.8622(10) 0.2587(5) -0.0658(8) 0.053(2) Uani 1 d . .
H3,1 H 0.8729 0.3017 -0.0865 0.056(10) Uiso 1 calc R .
C4,1 C 0.8174(11) 0.2130(6) -0.1454(8) 0.059(3) Uani 1 d . .
H4,1 H 0.7970 0.2251 -0.2194 0.056(10) Uiso 1 calc R .
C5,1 C 0.8025(12) 0.1496(6) -0.1166(8) 0.063(3) Uani 1 d . .
H5,1 H 0.7735 0.1191 -0.1720 0.056(10) Uiso 1 calc R .
C6,1 C 0.8293(11) 0.1292(4) -0.0076(7) 0.048(2) Uani 1 d . .
F1 F 1.1999(12) 0.1282(9) -0.1296(7) 0.200(8) Uani 1 d . .
F2 F 1.4158(14) 0.0938(6) -0.0450(9) 0.140(4) Uani 1 d . .
F3 F 1.3962(17) 0.1860(6) -0.0867(10) 0.163(5) Uani 1 d . .
F4 F 1.6102(12) 0.0238(7) 0.4163(12) 0.164(5) Uani 1 d . .
F5 F 1.6154(12) 0.0286(7) 0.2567(11) 0.167(6) Uani 1 d . .
F6 F 1.5485(14) -0.0576(4) 0.3224(16) 0.200(7) Uani 1 d . .

loop_
_geom_bond_atom_site_label_1
_geom_bond_atom_site_label_2
_geom_bond_distance
_geom_bond_site_symmetry_2
_geom_bond_publ_flag
Pd1 N1 1.989(7) . ?
Pd1 N2 1.995(9) . ?
Pd1 O1 2.014(7) . ?
Pd1 O3 2.039(6) . ?
N1 C1 1.275(10) . ?
N1 C1,1 1.449(9) . ?
N2 C2 1.313(13) . ?
N2 C6 1.364(12) . ?
O1 C10 1.247(12) . ?
O3 C12 1.250(12) . ?
O2 C10 1.233(12) . ?
O4 C12 1.185(13) . ?
C1 C2 1.475(11) . ?
C1 C9 1.478(12) . ?
C2 C3 1.365(12) . ?
C3 C4 1.373(15) . ?
C4 C5 1.409(18) . ?
C5 C6 1.401(16) . ?
C7 C2,1 1.506(13) . ?
C8 C6,1 1.466(13) . ?
C10 C11 1.512(14) . ?
C11 F3 1.261(16) . ?
C11 F2 1.270(16) . ?
C11 F1 1.286(16) . ?
C12 C13 1.517(15) . ?
C13 F6 1.210(14) . ?
C13 F4 1.320(17) . ?
C13 F5 1.343(16) . ?
C1,1 C2,1 1.388(12) . ?
C1,1 C6,1 1.400(12) . ?
C2,1 C3,1 1.387(13) . ?
C3,1 C4,1 1.369(15) . ?
C4,1 C5,1 1.366(16) . ?
C5,1 C6,1 1.384(13) . ?
